data_1546178
loop_
_publ_author_name
'Brown, Alexandra C.'
'Altman, Alison B.'
'Lohrey, Trevor D.'
'Hohloch, Stephan'
'Arnold, John'

_publ_section_title
;
 Hydride oxidation from a titanium--aluminum bimetallic complex:
 insertion, thermal and electrochemical reactivity
;
_journal_name_full 'Chem. Sci.'
_journal_paper_doi 10.1039/C7SC01835E
_journal_year 2017
_chemical_formula_moiety 'C27 H54 Al N2 Si3 Ti'
_chemical_formula_sum 'C27 H54 Al N2 Si3 Ti'
_chemical_formula_weight 565.87
_chemical_properties_physical ', Air-sensitive,Moisture-sensitive,Oxygen-sensitive'
_space_group_crystal_system monoclinic
_space_group_IT_number 14
_space_group_name_Hall '-P 2yn'
_space_group_name_H-M_alt 'P 1 21/n 1'
_symmetry_space_group_name_Hall '-P 2yn'
_symmetry_space_group_name_H-M 'P 1 21/n 1'
_atom_sites_solution_hydrogens mixed
_atom_sites_solution_primary 'intrinsic phasing'
_atom_sites_solution_secondary difmap
_audit_creation_method SHELXL-2014/7
_audit_update_record
;
2017-01-31 deposited with the CCDC.
2017-05-17 downloaded from the CCDC.
;
_cell_angle_alpha 90
_cell_angle_beta 107.884(5)
_cell_angle_gamma 90
_cell_formula_units_Z 4
_cell_length_a 11.686(8)
_cell_length_b 15.497(10)
_cell_length_c 18.639(12)
_cell_measurement_reflns_used 32982
_cell_measurement_temperature 100(2)
_cell_measurement_theta_max 30.42
_cell_measurement_theta_min 2.46
_cell_volume 3212(4)
_computing_cell_refinement 'SAINT V8.37A Bruker, Madison WI'
_computing_data_collection 'Bruker APEX3 Bruker, Madison WI'
_computing_data_reduction 'SAINT V8.37A Bruker, Madison WI'
_computing_molecular_graphics ORTEP-32
_computing_publication_material WinGX
_computing_structure_refinement 'SHELXL-2014/7 (Sheldrick, 2014)'
_computing_structure_solution SHELXT
_diffrn_ambient_temperature 100(2)
_diffrn_detector_area_resol_mean 10.42
_diffrn_measured_fraction_theta_full 0.999
_diffrn_measured_fraction_theta_max 0.995
_diffrn_measurement_device_type 'Bruker D8 with PHOTON 100 detector'
_diffrn_measurement_method '\f and \w shutterless scans'
_diffrn_radiation_type synchrotron
_diffrn_radiation_wavelength 0.7749
_diffrn_reflns_av_R_equivalents 0.0390
_diffrn_reflns_av_unetI/netI 0.0318
_diffrn_reflns_Laue_measured_fraction_full 0.999
_diffrn_reflns_Laue_measured_fraction_max 0.995
_diffrn_reflns_limit_h_max 15
_diffrn_reflns_limit_h_min -15
_diffrn_reflns_limit_k_max 20
_diffrn_reflns_limit_k_min -20
_diffrn_reflns_limit_l_max 24
_diffrn_reflns_limit_l_min -24
_diffrn_reflns_number 32982
_diffrn_reflns_point_group_measured_fraction_full 0.999
_diffrn_reflns_point_group_measured_fraction_max 0.995
_diffrn_reflns_theta_full 27.710
_diffrn_reflns_theta_max 30.420
_diffrn_reflns_theta_min 2.458
_diffrn_source 'Advanced Light Source, station 11.3.1'
_exptl_absorpt_coefficient_mu 0.495
_exptl_absorpt_correction_T_max 0.7460
_exptl_absorpt_correction_T_min 0.6330
_exptl_absorpt_correction_type multi-scan
_exptl_absorpt_process_details SADABS
_exptl_crystal_colour blue
_exptl_crystal_density_diffrn 1.170
_exptl_crystal_description lath
_exptl_crystal_F_000 1228
_exptl_crystal_recrystallization_method 'Re-crystallisation from solvent: Hexane'
_exptl_crystal_size_max 0.600
_exptl_crystal_size_mid 0.400
_exptl_crystal_size_min 0.160
_refine_diff_density_max 0.346
_refine_diff_density_min -0.404
_refine_diff_density_rms 0.052
_refine_ls_extinction_method none
_refine_ls_goodness_of_fit_ref 1.041
_refine_ls_hydrogen_treatment mixed
_refine_ls_matrix_type full
_refine_ls_number_parameters 396
_refine_ls_number_reflns 7486
_refine_ls_number_restraints 6
_refine_ls_restrained_S_all 1.041
_refine_ls_R_factor_all 0.0386
_refine_ls_R_factor_gt 0.0306
_refine_ls_shift/su_max 0.001
_refine_ls_shift/su_mean 0.000
_refine_ls_structure_factor_coef Fsqd
_refine_ls_weighting_details 'w=1/[\s^2^(Fo^2^)+(0.0318P)^2^+1.3588P] where P=(Fo^2^+2Fc^2^)/3'
_refine_ls_weighting_scheme calc
_refine_ls_wR_factor_gt 0.0735
_refine_ls_wR_factor_ref 0.0768
_reflns_Friedel_coverage 0.000
_reflns_number_gt 6402
_reflns_number_total 7486
_reflns_threshold_expression 'I > 2\s(I)'
_cod_data_source_file c7sc01835e2.cif
_cod_data_source_block shelx
_cod_depositor_comments
;
The following automatic conversions were performed:

'_atom_sites_solution_secondary' value 'diffmap' was changed to
'difmap'.

Automatic conversion script
Id: cif_fix_values 4973 2017-02-22 13:04:09Z antanas 
;
_cod_database_code 1546178
_shelx_shelxl_version_number 2014/7
_shelx_space_group_comment
;
The symmetry employed for this shelxl refinement is uniquely defined
by the following loop, which should always be used as a source of
symmetry information in preference to the above space-group names.
They are only intended as comments.
;
_shelx_estimated_absorpt_t_min 0.756
_shelx_estimated_absorpt_t_max 0.925

loop_
_space_group_symop_operation_xyz
'x, y, z'
'-x+1/2, y+1/2, -z+1/2'
'-x, -y, -z'
'x-1/2, -y-1/2, z-1/2'

loop_
_atom_site_label
_atom_site_type_symbol
_atom_site_fract_x
_atom_site_fract_y
_atom_site_fract_z
_atom_site_U_iso_or_equiv
_atom_site_adp_type
_atom_site_occupancy
_atom_site_site_symmetry_order
_atom_site_calc_flag
_atom_site_refinement_flags_posn
_atom_site_refinement_flags_adp
_atom_site_refinement_flags_occupancy
_atom_site_disorder_assembly
_atom_site_disorder_group
Ti1 Ti 0.45992(2) 0.20543(2) 0.38578(2) 0.01243(6) Uani 1 1 d . . . . .
Si2 Si 0.30122(3) 0.16520(3) 0.60492(2) 0.01652(9) Uani 1 1 d . . . . .
Si3 Si 0.06765(4) 0.25433(3) 0.51186(3) 0.01728(10) Uani 0.8528(6) 1 d . . P A 1
Al1 Al 0.33088(4) 0.30963(3) 0.49474(2) 0.01134(10) Uani 0.8528(6) 1 d . . P A 1
Si1 Si 0.25969(4) 0.35314(3) 0.63870(2) 0.01669(10) Uani 0.8528(6) 1 d . . P A 1
N1 N 0.37004(9) 0.31868(7) 0.32719(6) 0.0135(2) Uani 1 1 d . . . . .
N2 N 0.25755(10) 0.37041(7) 0.40425(6) 0.0138(2) Uani 1 1 d . . . . .
C27 C 0.23224(11) 0.26940(9) 0.56056(7) 0.0140(3) Uani 1 1 d . . . . .
C14 C 0.29601(11) 0.37153(9) 0.34402(7) 0.0139(3) Uani 1 1 d . . . . .
H14 H 0.2654 0.4167 0.3089 0.017 Uiso 1 1 calc R U . . .
C7 C 0.64165(12) 0.26910(10) 0.38161(8) 0.0192(3) Uani 1 1 d . . . . .
H7 H 0.6455 0.2945 0.3360 0.023 Uiso 1 1 calc R U . . .
C6 C 0.66754(12) 0.18315(10) 0.40352(8) 0.0213(3) Uani 1 1 d . . . . .
H6 H 0.6927 0.1400 0.3754 0.026 Uiso 1 1 calc R U . . .
C16 C 0.18117(12) 0.44541(9) 0.40801(8) 0.0167(3) Uani 1 1 d . . . . .
H16 H 0.1592 0.4392 0.4555 0.020 Uiso 1 1 calc R U . . .
C8 C 0.60884(12) 0.31109(9) 0.43928(8) 0.0186(3) Uani 1 1 d . . . . .
H8 H 0.5861 0.3699 0.4395 0.022 Uiso 1 1 calc R U . . .
C12 C 0.39627(12) 0.34169(10) 0.25624(7) 0.0177(3) Uani 1 1 d . . . . .
H12 H 0.4533 0.2971 0.2485 0.021 Uiso 1 1 calc R U . . .
C9 C 0.61562(12) 0.25096(10) 0.49623(8) 0.0197(3) Uani 1 1 d . . . . .
H9 H 0.5995 0.2622 0.5423 0.024 Uiso 1 1 calc R U . . .
C15 C 0.24952(14) 0.52981(10) 0.41416(9) 0.0235(3) Uani 1 1 d . . . . .
H15A H 0.3266 0.5251 0.4541 0.035 Uiso 1 1 calc R U . . .
H15B H 0.2021 0.5766 0.4262 0.035 Uiso 1 1 calc R U . . .
H15C H 0.2639 0.5422 0.3661 0.035 Uiso 1 1 calc R U . . .
C10 C 0.65003(12) 0.17152(10) 0.47410(8) 0.0212(3) Uani 1 1 d . . . . .
H10 H 0.6598 0.1191 0.5018 0.025 Uiso 1 1 calc R U . . .
C17 C 0.06417(13) 0.44580(10) 0.34345(8) 0.0216(3) Uani 1 1 d . . . . .
H17A H 0.0813 0.4558 0.2959 0.032 Uiso 1 1 calc R U . . .
H17B H 0.0119 0.4918 0.3515 0.032 Uiso 1 1 calc R U . . .
H17C H 0.0238 0.3900 0.3413 0.032 Uiso 1 1 calc R U . . .
C13 C 0.45921(14) 0.42824(10) 0.26170(9) 0.0247(3) Uani 1 1 d . . . . .
H13A H 0.4039 0.4744 0.2653 0.037 Uiso 1 1 calc R U . . .
H13B H 0.4844 0.4371 0.2167 0.037 Uiso 1 1 calc R U . . .
H13C H 0.5300 0.4291 0.3066 0.037 Uiso 1 1 calc R U . . .
C22 C 0.27054(14) 0.13624(11) 0.69504(9) 0.0275(3) Uani 1 1 d . . . . .
H22A H 0.3054 0.0795 0.7123 0.041 Uiso 1 1 calc R U . . .
H22B H 0.1835 0.1344 0.6864 0.041 Uiso 1 1 calc R U . . .
H22C H 0.3067 0.1797 0.7335 0.041 Uiso 1 1 calc R U . . .
C21 C 0.46839(13) 0.16458(10) 0.62825(10) 0.0258(3) Uani 1 1 d . . . . .
H21A H 0.4904 0.1521 0.5826 0.039 Uiso 1 1 calc R U . . .
H21B H 0.5022 0.1202 0.6663 0.039 Uiso 1 1 calc R U . . .
H21C H 0.5003 0.2212 0.6481 0.039 Uiso 1 1 calc R U . . .
C23 C 0.25214(16) 0.06813(11) 0.54396(10) 0.0323(4) Uani 1 1 d . . . . .
H23A H 0.2877 0.0696 0.5027 0.048 Uiso 1 1 calc R U . . .
H23B H 0.1643 0.0679 0.5231 0.048 Uiso 1 1 calc R U . . .
H23C H 0.2786 0.0159 0.5741 0.048 Uiso 1 1 calc R U . . .
C11 C 0.28580(13) 0.33918(12) 0.18694(8) 0.0268(3) Uani 1 1 d . . . . .
H11A H 0.2473 0.2825 0.1834 0.040 Uiso 1 1 calc R U . . .
H11B H 0.3099 0.3494 0.1417 0.040 Uiso 1 1 calc R U . . .
H11C H 0.2291 0.3840 0.1911 0.040 Uiso 1 1 calc R U . . .
C5 C 0.29590(15) 0.10422(11) 0.36029(10) 0.0308(4) Uani 1 1 d . . . . .
H5 H 0.2370 0.1072 0.3858 0.037 Uiso 1 1 calc R U . . .
C1 C 0.28855(13) 0.14398(10) 0.29252(9) 0.0261(3) Uani 1 1 d . . . . .
H1 H 0.2236 0.1786 0.2636 0.031 Uiso 1 1 calc R U . . .
C18 C 0.24122(17) 0.4671(2) 0.60538(17) 0.0209(5) Uani 0.8528(6) 1 d . . P A 1
H18A H 0.2552 0.5059 0.6488 0.031 Uiso 0.8528(6) 1 calc R U P A 1
H18B H 0.1594 0.4757 0.5714 0.031 Uiso 0.8528(6) 1 calc R U P A 1
H18C H 0.2993 0.4798 0.5785 0.031 Uiso 0.8528(6) 1 calc R U P A 1
C3 C 0.46293(15) 0.07070(11) 0.33036(11) 0.0329(4) Uani 1 1 d . . . . .
H3 H 0.5380 0.0461 0.3316 0.039 Uiso 1 1 calc R U . . .
C2 C 0.39238(14) 0.12478(11) 0.27375(9) 0.0281(3) Uani 1 1 d . . . . .
H2 H 0.4117 0.1447 0.2306 0.034 Uiso 1 1 calc R U . . .
C26 C -0.0250(2) 0.35506(18) 0.49894(15) 0.0253(5) Uani 0.8528(6) 1 d . . P A 1
H26A H -0.0116 0.3834 0.5478 0.038 Uiso 0.8528(6) 1 calc R U P A 1
H26B H -0.1103 0.3403 0.4777 0.038 Uiso 0.8528(6) 1 calc R U P A 1
H26C H -0.0016 0.3942 0.4645 0.038 Uiso 0.8528(6) 1 calc R U P A 1
C4 C 0.40423(16) 0.05902(10) 0.38489(11) 0.0337(4) Uani 1 1 d . . . . .
H4 H 0.4328 0.0265 0.4301 0.040 Uiso 1 1 calc R U . . .
C20 C 0.41407(19) 0.35033(13) 0.70783(10) 0.0248(4) Uani 0.8528(6) 1 d . . P A 1
H20A H 0.4733 0.3630 0.6818 0.037 Uiso 0.8528(6) 1 calc R U P A 1
H20B H 0.4297 0.2929 0.7308 0.037 Uiso 0.8528(6) 1 calc R U P A 1
H20C H 0.4202 0.3936 0.7472 0.037 Uiso 0.8528(6) 1 calc R U P A 1
C25 C 0.03727(16) 0.20789(13) 0.41530(10) 0.0252(4) Uani 0.8528(6) 1 d . . P A 1
H25A H 0.0850 0.2387 0.3885 0.038 Uiso 0.8528(6) 1 calc R U P A 1
H25B H -0.0484 0.2139 0.3875 0.038 Uiso 0.8528(6) 1 calc R U P A 1
H25C H 0.0592 0.1466 0.4192 0.038 Uiso 0.8528(6) 1 calc R U P A 1
C24 C -0.00867(16) 0.18091(15) 0.56273(12) 0.0310(4) Uani 0.8528(6) 1 d . . P A 1
H24A H 0.0278 0.1234 0.5672 0.047 Uiso 0.8528(6) 1 calc R U P A 1
H24B H -0.0944 0.1769 0.5344 0.047 Uiso 0.8528(6) 1 calc R U P A 1
H24C H 0.0006 0.2040 0.6131 0.047 Uiso 0.8528(6) 1 calc R U P A 1
C19 C 0.15517(18) 0.34262(13) 0.69727(11) 0.0291(4) Uani 0.8528(6) 1 d . . P A 1
H19A H 0.1701 0.3898 0.7340 0.044 Uiso 0.8528(6) 1 calc R U P A 1
H19B H 0.1692 0.2872 0.7239 0.044 Uiso 0.8528(6) 1 calc R U P A 1
H19C H 0.0717 0.3454 0.6645 0.044 Uiso 0.8528(6) 1 calc R U P A 1
Al2 Al 0.2441(2) 0.26311(17) 0.45086(14) 0.01134(10) Uani 0.1472(6) 1 d . . P A 2
Si4 Si 0.3051(3) 0.36226(18) 0.61355(15) 0.01669(10) Uani 0.1472(6) 1 d . . P A 2
Si5 Si 0.0664(2) 0.2592(2) 0.5467(2) 0.01728(10) Uani 0.1472(6) 1 d . . P A 2
C28 C 0.4458(8) 0.3924(7) 0.5930(6) 0.022(2) Uani 0.1472(6) 1 d . . P A 2
H28A H 0.5096 0.3515 0.6179 0.032 Uiso 0.1472(6) 1 calc R U P A 2
H28B H 0.4700 0.4508 0.6120 0.032 Uiso 0.1472(6) 1 calc R U P A 2
H28C H 0.4320 0.3909 0.5385 0.032 Uiso 0.1472(6) 1 calc R U P A 2
C31 C 0.0333(9) 0.2884(8) 0.6370(6) 0.028(2) Uani 0.1472(6) 1 d . . P A 2
H31A H -0.0510 0.2754 0.6316 0.043 Uiso 0.1472(6) 1 calc R U P A 2
H31B H 0.0482 0.3501 0.6472 0.043 Uiso 0.1472(6) 1 calc R U P A 2
H31C H 0.0856 0.2548 0.6788 0.043 Uiso 0.1472(6) 1 calc R U P A 2
C32 C -0.0013(9) 0.1498(8) 0.5200(8) 0.030(2) Uani 0.1472(6) 1 d . . P A 2
H32A H 0.0370 0.1085 0.5600 0.045 Uiso 0.1472(6) 1 calc R U P A 2
H32B H 0.0115 0.1315 0.4727 0.045 Uiso 0.1472(6) 1 calc R U P A 2
H32C H -0.0877 0.1523 0.5134 0.045 Uiso 0.1472(6) 1 calc R U P A 2
C33 C -0.0325(15) 0.3297(9) 0.4739(9) 0.025(3) Uani 0.1472(6) 1 d . U P A 2
H33A H -0.1167 0.3179 0.4699 0.037 Uiso 0.1472(6) 1 calc R U P A 2
H33B H -0.0194 0.3184 0.4253 0.037 Uiso 0.1472(6) 1 calc R U P A 2
H33C H -0.0140 0.3902 0.4879 0.037 Uiso 0.1472(6) 1 calc R U P A 2
C29 C 0.3472(11) 0.3473(8) 0.7171(6) 0.029(2) Uani 0.1472(6) 1 d . . P A 2
H29A H 0.2757 0.3317 0.7312 0.043 Uiso 0.1472(6) 1 calc R U P A 2
H29B H 0.3811 0.4011 0.7424 0.043 Uiso 0.1472(6) 1 calc R U P A 2
H29C H 0.4071 0.3012 0.7325 0.043 Uiso 0.1472(6) 1 calc R U P A 2
C30 C 0.2081(16) 0.4639(16) 0.5972(13) 0.0209(5) Uani 0.1472(6) 1 d . . P A 2
H30A H 0.2258 0.4996 0.5586 0.031 Uiso 0.1472(6) 1 calc R U P A 2
H30B H 0.2257 0.4966 0.6444 0.031 Uiso 0.1472(6) 1 calc R U P A 2
H30C H 0.1229 0.4476 0.5804 0.031 Uiso 0.1472(6) 1 calc R U P A 2
H100 H 0.3802(15) 0.2258(11) 0.4561(9) 0.022(4) Uiso 1 1 d . . . . .
H101 H 0.4384(17) 0.3630(12) 0.5411(11) 0.018(5) Uiso 0.8528(6) 1 d . . P A 1
H102 H 0.132(10) 0.214(7) 0.396(6) 0.02(3) Uiso 0.1472(6) 1 d . . P A 2

loop_
_atom_site_aniso_label
_atom_site_aniso_U_11
_atom_site_aniso_U_22
_atom_site_aniso_U_33
_atom_site_aniso_U_23
_atom_site_aniso_U_13
_atom_site_aniso_U_12
Ti1 0.00963(11) 0.01423(12) 0.01342(12) -0.00303(9) 0.00350(8) 0.00099(8)
Si2 0.01435(18) 0.01775(19) 0.01814(19) 0.00561(14) 0.00600(14) 0.00247(14)
Si3 0.01051(19) 0.0273(2) 0.0141(3) 0.0037(2) 0.00395(19) 0.00130(16)
Al1 0.0110(2) 0.0136(2) 0.0101(2) -0.00005(16) 0.00420(16) 0.00150(16)
Si1 0.0193(2) 0.0212(2) 0.0106(2) 0.00118(17) 0.00613(17) 0.00478(17)
N1 0.0119(5) 0.0185(6) 0.0105(5) -0.0010(4) 0.0041(4) 0.0010(4)
N2 0.0149(5) 0.0157(5) 0.0122(5) 0.0006(4) 0.0063(4) 0.0038(4)
C27 0.0122(6) 0.0175(6) 0.0130(6) 0.0027(5) 0.0048(5) 0.0026(5)
C14 0.0137(6) 0.0166(6) 0.0109(6) 0.0003(5) 0.0030(5) 0.0009(5)
C7 0.0105(6) 0.0301(8) 0.0165(7) -0.0012(6) 0.0036(5) -0.0031(5)
C6 0.0109(6) 0.0298(8) 0.0226(7) -0.0057(6) 0.0042(5) 0.0033(5)
C16 0.0197(6) 0.0186(7) 0.0131(6) 0.0014(5) 0.0070(5) 0.0069(5)
C8 0.0127(6) 0.0211(7) 0.0195(7) -0.0055(5) 0.0013(5) -0.0033(5)
C12 0.0155(6) 0.0281(8) 0.0113(6) 0.0004(5) 0.0067(5) 0.0031(5)
C9 0.0137(6) 0.0302(8) 0.0134(6) -0.0055(6) 0.0014(5) -0.0028(5)
C15 0.0299(8) 0.0192(7) 0.0216(8) -0.0035(6) 0.0083(6) 0.0036(6)
C10 0.0142(6) 0.0260(8) 0.0200(7) 0.0020(6) 0.0001(5) 0.0035(5)
C17 0.0190(7) 0.0265(8) 0.0198(7) 0.0049(6) 0.0066(6) 0.0084(6)
C13 0.0247(7) 0.0301(8) 0.0227(8) 0.0049(6) 0.0121(6) -0.0003(6)
C22 0.0253(8) 0.0326(9) 0.0267(8) 0.0135(7) 0.0109(6) 0.0044(6)
C21 0.0180(7) 0.0259(8) 0.0347(9) 0.0120(7) 0.0096(6) 0.0070(6)
C23 0.0418(10) 0.0201(8) 0.0333(9) 0.0024(7) 0.0091(8) 0.0006(7)
C11 0.0189(7) 0.0481(10) 0.0133(7) 0.0011(7) 0.0049(6) 0.0053(7)
C5 0.0260(8) 0.0310(9) 0.0380(10) -0.0120(7) 0.0134(7) -0.0144(7)
C1 0.0170(7) 0.0242(8) 0.0309(9) -0.0093(6) -0.0018(6) -0.0049(6)
C18 0.0258(15) 0.0220(8) 0.0146(11) -0.0026(7) 0.0060(12) 0.0056(13)
C3 0.0242(8) 0.0214(8) 0.0484(11) -0.0193(7) 0.0046(7) 0.0016(6)
C2 0.0298(8) 0.0311(9) 0.0242(8) -0.0167(7) 0.0096(7) -0.0090(7)
C26 0.0144(9) 0.0369(16) 0.0260(14) 0.0048(10) 0.0082(10) 0.0090(10)
C4 0.0389(9) 0.0179(8) 0.0375(10) 0.0008(7) 0.0018(8) -0.0081(7)
C20 0.0270(10) 0.0278(10) 0.0151(9) 0.0000(7) -0.0002(8) 0.0012(8)
C25 0.0185(8) 0.0351(10) 0.0202(9) -0.0012(7) 0.0031(7) -0.0026(7)
C24 0.0152(8) 0.0504(13) 0.0272(11) 0.0094(10) 0.0061(8) -0.0057(8)
C19 0.0356(10) 0.0368(11) 0.0210(9) 0.0034(8) 0.0176(8) 0.0090(8)
Al2 0.0110(2) 0.0136(2) 0.0101(2) -0.00005(16) 0.00420(16) 0.00150(16)
Si4 0.0193(2) 0.0212(2) 0.0106(2) 0.00118(17) 0.00613(17) 0.00478(17)
Si5 0.01051(19) 0.0273(2) 0.0141(3) 0.0037(2) 0.00395(19) 0.00130(16)
C28 0.017(4) 0.022(5) 0.027(5) -0.004(4) 0.007(4) -0.003(4)
C31 0.022(5) 0.038(6) 0.031(6) 0.015(5) 0.017(4) 0.007(4)
C32 0.013(5) 0.038(7) 0.036(7) 0.007(5) 0.006(5) 0.001(4)
C33 0.024(6) 0.019(7) 0.035(9) 0.002(5) 0.016(6) 0.002(5)
C29 0.022(6) 0.038(7) 0.025(6) -0.004(5) 0.005(5) 0.000(5)
C30 0.0258(15) 0.0220(8) 0.0146(11) -0.0026(7) 0.0060(12) 0.0056(13)

loop_
_atom_type_symbol
_atom_type_description
_atom_type_scat_dispersion_real
_atom_type_scat_dispersion_imag
_atom_type_scat_source
C C 0.0040 0.0020 'Calculated using XDISP in WinGX (Farrugia, 1999)'
H H 0.0000 0.0000 'Calculated using XDISP in WinGX (Farrugia, 1999)'
N N 0.0076 0.0040 'Calculated using XDISP in WinGX (Farrugia, 1999)'
Al Al 0.0752 0.0617 'Calculated using XDISP in WinGX (Farrugia, 1999)'
Si Si 0.0958 0.0843 'Calculated using XDISP in WinGX (Farrugia, 1999)'
Ti Ti 0.3056 0.5263 'Calculated using XDISP in WinGX (Farrugia, 1999)'

loop_
_geom_angle_atom_site_label_1
_geom_angle_atom_site_label_2
_geom_angle_atom_site_label_3
_geom_angle
N1 Ti1 C3 125.01(7)
N1 Ti1 C2 90.25(7)
C3 Ti1 C2 34.77(6)
N1 Ti1 C4 133.41(6)
C3 Ti1 C4 34.74(7)
C2 Ti1 C4 57.73(7)
N1 Ti1 C7 86.94(6)
C3 Ti1 C7 102.89(6)
C2 Ti1 C7 104.63(6)
C4 Ti1 C7 130.52(6)
N1 Ti1 C6 120.42(5)
C3 Ti1 C6 77.16(5)
C2 Ti1 C6 95.54(6)
C4 Ti1 C6 97.43(6)
C7 Ti1 C6 34.36(6)
N1 Ti1 C8 80.33(6)
C3 Ti1 C8 133.94(6)
C2 Ti1 C8 137.91(6)
C4 Ti1 C8 146.23(6)
C7 Ti1 C8 34.53(5)
C6 Ti1 C8 56.99(6)
N1 Ti1 C10 137.19(5)
C3 Ti1 C10 88.33(6)
C2 Ti1 C10 118.93(6)
C4 Ti1 C10 89.40(6)
C7 Ti1 C10 57.21(6)
C6 Ti1 C10 34.35(6)
C8 Ti1 C10 56.92(6)
N1 Ti1 C9 108.53(6)
C3 Ti1 C9 122.19(6)
C2 Ti1 C9 151.41(6)
C4 Ti1 C9 115.10(6)
C7 Ti1 C9 56.83(6)
C6 Ti1 C9 56.55(6)
C8 Ti1 C9 34.02(5)
C10 Ti1 C9 33.97(5)
N1 Ti1 C5 101.26(7)
C3 Ti1 C5 56.60(7)
C2 Ti1 C5 56.57(6)
C4 Ti1 C5 34.02(6)
C7 Ti1 C5 159.02(6)
C6 Ti1 C5 130.62(7)
C8 Ti1 C5 165.51(6)
C10 Ti1 C5 120.63(7)
C9 Ti1 C5 135.18(6)
N1 Ti1 C1 77.82(6)
C3 Ti1 C1 56.58(6)
C2 Ti1 C1 34.04(6)
C4 Ti1 C1 56.51(6)
C7 Ti1 C1 134.23(6)
C6 Ti1 C1 129.16(6)
C8 Ti1 C1 156.27(6)
C10 Ti1 C1 143.49(6)
C9 Ti1 C1 168.47(6)
C5 Ti1 C1 33.40(6)
N1 Ti1 H100 87.0(5)
C3 Ti1 H100 123.0(5)
C2 Ti1 H100 127.9(5)
C4 Ti1 H100 88.4(5)
C7 Ti1 H100 127.1(5)
C6 Ti1 H100 129.9(5)
C8 Ti1 H100 92.7(5)
C10 Ti1 H100 96.5(5)
C9 Ti1 H100 75.9(5)
C5 Ti1 H100 73.0(5)
C1 Ti1 H100 95.2(5)
C23 Si2 C21 103.98(8)
C23 Si2 C22 104.17(9)
C21 Si2 C22 105.33(7)
C23 Si2 C27 114.50(8)
C21 Si2 C27 112.57(7)
C22 Si2 C27 115.17(7)
C25 Si3 C27 112.21(7)
C25 Si3 C26 105.42(10)
C27 Si3 C26 115.20(10)
C25 Si3 C24 105.93(11)
C27 Si3 C24 114.10(8)
C26 Si3 C24 103.01(12)
N2 Al1 C27 120.52(7)
N2 Al1 H100 97.2(6)
C27 Al1 H100 111.0(6)
N2 Al1 H101 107.6(7)
C27 Al1 H101 110.2(7)
H100 Al1 H101 109.3(9)
C18 Si1 C20 103.92(9)
C18 Si1 C19 104.28(11)
C20 Si1 C19 105.05(10)
C18 Si1 C27 114.61(11)
C20 Si1 C27 114.34(8)
C19 Si1 C27 113.50(9)
C14 N1 C12 113.43(11)
C14 N1 Ti1 130.31(10)
C12 N1 Ti1 116.25(8)
C14 N2 C16 113.23(11)
C14 N2 Al1 125.48(10)
C16 N2 Al1 117.61(9)
C14 N2 Al2 119.49(12)
C16 N2 Al2 121.91(12)
Si4 C27 Si2 112.21(11)
Si3 C27 Si2 110.13(7)
Si4 C27 Si5 115.77(15)
Si2 C27 Si5 105.85(12)
Si3 C27 Si1 111.26(7)
Si2 C27 Si1 107.49(8)
Si3 C27 Al1 115.88(8)
Si2 C27 Al1 106.52(7)
Si1 C27 Al1 105.10(7)
Si4 C27 Al2 114.22(14)
Si2 C27 Al2 103.98(10)
Si5 C27 Al2 103.67(14)
N1 C14 N2 128.19(13)
N1 C14 H14 115.9
N2 C14 H14 115.9
C6 C7 C8 107.62(13)
C6 C7 Ti1 73.08(9)
C8 C7 Ti1 73.12(8)
C6 C7 H7 126.2
C8 C7 H7 126.2
Ti1 C7 H7 119.5
C7 C6 C10 108.37(13)
C7 C6 Ti1 72.56(8)
C10 C6 Ti1 73.26(8)
C7 C6 H6 125.8
C10 C6 H6 125.8
Ti1 C6 H6 120.1
N2 C16 C15 111.66(12)
N2 C16 C17 112.02(12)
C15 C16 C17 112.40(12)
N2 C16 H16 106.8
C15 C16 H16 106.8
C17 C16 H16 106.8
C9 C8 C7 107.88(14)
C9 C8 Ti1 73.87(9)
C7 C8 Ti1 72.35(8)
C9 C8 H8 126.1
C7 C8 H8 126.1
Ti1 C8 H8 119.6
N1 C12 C13 112.31(12)
N1 C12 C11 113.30(12)
C13 C12 C11 110.31(13)
N1 C12 H12 106.8
C13 C12 H12 106.8
C11 C12 H12 106.8
C10 C9 C8 108.56(13)
C10 C9 Ti1 72.44(8)
C8 C9 Ti1 72.11(9)
C10 C9 H9 125.7
C8 C9 H9 125.7
Ti1 C9 H9 121.4
C16 C15 H15A 109.5
C16 C15 H15B 109.5
H15A C15 H15B 109.5
C16 C15 H15C 109.5
H15A C15 H15C 109.5
H15B C15 H15C 109.5
C9 C10 C6 107.56(14)
C9 C10 Ti1 73.59(8)
C6 C10 Ti1 72.39(9)
C9 C10 H10 126.2
C6 C10 H10 126.2
Ti1 C10 H10 119.7
C16 C17 H17A 109.5
C16 C17 H17B 109.5
H17A C17 H17B 109.5
C16 C17 H17C 109.5
H17A C17 H17C 109.5
H17B C17 H17C 109.5
C12 C13 H13A 109.5
C12 C13 H13B 109.5
H13A C13 H13B 109.5
C12 C13 H13C 109.5
H13A C13 H13C 109.5
H13B C13 H13C 109.5
Si2 C22 H22A 109.5
Si2 C22 H22B 109.5
H22A C22 H22B 109.5
Si2 C22 H22C 109.5
H22A C22 H22C 109.5
H22B C22 H22C 109.5
Si2 C21 H21A 109.5
Si2 C21 H21B 109.5
H21A C21 H21B 109.5
Si2 C21 H21C 109.5
H21A C21 H21C 109.5
H21B C21 H21C 109.5
Si2 C23 H23A 109.5
Si2 C23 H23B 109.5
H23A C23 H23B 109.5
Si2 C23 H23C 109.5
H23A C23 H23C 109.5
H23B C23 H23C 109.5
C12 C11 H11A 109.5
C12 C11 H11B 109.5
H11A C11 H11B 109.5
C12 C11 H11C 109.5
H11A C11 H11C 109.5
H11B C11 H11C 109.5
C1 C5 C4 108.61(15)
C1 C5 Ti1 73.30(9)
C4 C5 Ti1 71.05(10)
C1 C5 H5 125.7
C4 C5 H5 125.7
Ti1 C5 H5 121.6
C5 C1 C2 108.61(15)
C5 C1 Ti1 73.30(9)
C2 C1 Ti1 70.77(9)
C5 C1 H1 125.7
C2 C1 H1 125.7
Ti1 C1 H1 121.9
Si1 C18 H18A 109.5
Si1 C18 H18B 109.5
H18A C18 H18B 109.5
Si1 C18 H18C 109.5
H18A C18 H18C 109.5
H18B C18 H18C 109.5
C2 C3 C4 108.52(15)
C2 C3 Ti1 73.31(10)
C4 C3 Ti1 73.59(10)
C2 C3 H3 125.7
C4 C3 H3 125.7
Ti1 C3 H3 119.2
C1 C2 C3 107.15(16)
C1 C2 Ti1 75.20(9)
C3 C2 Ti1 71.92(10)
C1 C2 H2 126.4
C3 C2 H2 126.4
Ti1 C2 H2 118.5
Si3 C26 H26A 109.5
Si3 C26 H26B 109.5
H26A C26 H26B 109.5
Si3 C26 H26C 109.5
H26A C26 H26C 109.5
H26B C26 H26C 109.5
C5 C4 C3 107.07(16)
C5 C4 Ti1 74.93(10)
C3 C4 Ti1 71.66(9)
C5 C4 H4 126.5
C3 C4 H4 126.5
Ti1 C4 H4 118.9
Si1 C20 H20A 109.5
Si1 C20 H20B 109.5
H20A C20 H20B 109.5
Si1 C20 H20C 109.5
H20A C20 H20C 109.5
H20B C20 H20C 109.5
Si3 C25 H25A 109.5
Si3 C25 H25B 109.5
H25A C25 H25B 109.5
Si3 C25 H25C 109.5
H25A C25 H25C 109.5
H25B C25 H25C 109.5
Si3 C24 H24A 109.5
Si3 C24 H24B 109.5
H24A C24 H24B 109.5
Si3 C24 H24C 109.5
H24A C24 H24C 109.5
H24B C24 H24C 109.5
Si1 C19 H19A 109.5
Si1 C19 H19B 109.5
H19A C19 H19B 109.5
Si1 C19 H19C 109.5
H19A C19 H19C 109.5
H19B C19 H19C 109.5
N2 Al2 C27 116.37(14)
N2 Al2 H100 96.8(6)
C27 Al2 H100 107.9(6)
N2 Al2 H102 107(4)
C27 Al2 H102 112(4)
H100 Al2 H102 117(4)
C27 Si4 C29 113.6(4)
C27 Si4 C28 112.7(4)
C29 Si4 C28 106.1(5)
C27 Si4 C30 114.4(6)
C29 Si4 C30 102.9(8)
C28 Si4 C30 106.2(8)
C33 Si5 C32 102.9(6)
C33 Si5 C27 116.0(5)
C32 Si5 C27 116.4(4)
C33 Si5 C31 105.0(6)
C32 Si5 C31 105.5(6)
C27 Si5 C31 109.9(4)
Si4 C28 H28A 109.5
Si4 C28 H28B 109.5
H28A C28 H28B 109.5
Si4 C28 H28C 109.5
H28A C28 H28C 109.5
H28B C28 H28C 109.5
Si5 C31 H31A 109.5
Si5 C31 H31B 109.5
H31A C31 H31B 109.5
Si5 C31 H31C 109.5
H31A C31 H31C 109.5
H31B C31 H31C 109.5
Si5 C32 H32A 109.5
Si5 C32 H32B 109.5
H32A C32 H32B 109.5
Si5 C32 H32C 109.5
H32A C32 H32C 109.5
H32B C32 H32C 109.5
Si5 C33 H33A 109.5
Si5 C33 H33B 109.5
H33A C33 H33B 109.5
Si5 C33 H33C 109.5
H33A C33 H33C 109.5
H33B C33 H33C 109.5
Si4 C29 H29A 109.5
Si4 C29 H29B 109.5
H29A C29 H29B 109.5
Si4 C29 H29C 109.5
H29A C29 H29C 109.5
H29B C29 H29C 109.5
Si4 C30 H30A 109.5
Si4 C30 H30B 109.5
H30A C30 H30B 109.5
Si4 C30 H30C 109.5
H30A C30 H30C 109.5
H30B C30 H30C 109.5

loop_
_geom_bond_atom_site_label_1
_geom_bond_atom_site_label_2
_geom_bond_distance
Ti1 N1 2.1614(15)
Ti1 C3 2.334(2)
Ti1 C2 2.3522(18)
Ti1 C4 2.359(2)
Ti1 C7 2.3646(18)
Ti1 C6 2.371(2)
Ti1 C8 2.3746(17)
Ti1 C10 2.3824(18)
Ti1 C9 2.3970(17)
Ti1 C5 2.4085(19)
Ti1 C1 2.4085(17)
Ti1 H100 1.854(17)
Si2 C23 1.8662(19)
Si2 C21 1.8666(19)
Si2 C22 1.8764(19)
Si2 C27 1.8793(16)
Si3 C25 1.869(2)
Si3 C27 1.8724(17)
Si3 C26 1.873(3)
Si3 C24 1.873(2)
Al1 N2 1.8917(15)
Al1 C27 2.0225(16)
Al1 H100 1.671(17)
Al1 H101 1.531(19)
Si1 C18 1.863(4)
Si1 C20 1.868(2)
Si1 C19 1.879(2)
Si1 C27 1.9030(17)
N1 C14 1.2977(17)
N1 C12 1.4896(18)
N2 C14 1.3315(18)
N2 C16 1.4801(18)
N2 Al2 1.905(3)
C27 Si4 1.804(3)
C27 Si5 1.882(3)
C27 Al2 2.094(3)
C14 H14 0.9500
C7 C6 1.399(2)
C7 C8 1.407(2)
C7 H7 0.9500
C6 C10 1.404(2)
C6 H6 0.9500
C16 C15 1.518(2)
C16 C17 1.519(2)
C16 H16 1.0000
C8 C9 1.396(2)
C8 H8 0.9500
C12 C13 1.518(2)
C12 C11 1.521(2)
C12 H12 1.0000
C9 C10 1.396(2)
C9 H9 0.9500
C15 H15A 0.9800
C15 H15B 0.9800
C15 H15C 0.9800
C10 H10 0.9500
C17 H17A 0.9800
C17 H17B 0.9800
C17 H17C 0.9800
C13 H13A 0.9800
C13 H13B 0.9800
C13 H13C 0.9800
C22 H22A 0.9800
C22 H22B 0.9800
C22 H22C 0.9800
C21 H21A 0.9800
C21 H21B 0.9800
C21 H21C 0.9800
C23 H23A 0.9800
C23 H23B 0.9800
C23 H23C 0.9800
C11 H11A 0.9800
C11 H11B 0.9800
C11 H11C 0.9800
C5 C1 1.384(3)
C5 C4 1.395(3)
C5 H5 0.9500
C1 C2 1.394(2)
C1 H1 0.9500
C18 H18A 0.9800
C18 H18B 0.9800
C18 H18C 0.9800
C3 C2 1.400(3)
C3 C4 1.402(3)
C3 H3 0.9500
C2 H2 0.9500
C26 H26A 0.9800
C26 H26B 0.9800
C26 H26C 0.9800
C4 H4 0.9500
C20 H20A 0.9800
C20 H20B 0.9800
C20 H20C 0.9800
C25 H25A 0.9800
C25 H25B 0.9800
C25 H25C 0.9800
C24 H24A 0.9800
C24 H24B 0.9800
C24 H24C 0.9800
C19 H19A 0.9800
C19 H19B 0.9800
C19 H19C 0.9800
Al2 H100 1.667(17)
Al2 H102 1.59(11)
Si4 C29 1.854(12)
Si4 C28 1.859(10)
Si4 C30 1.91(2)
Si5 C33 1.845(17)
Si5 C32 1.872(13)
Si5 C31 1.893(11)
C28 H28A 0.9800
C28 H28B 0.9800
C28 H28C 0.9800
C31 H31A 0.9800
C31 H31B 0.9800
C31 H31C 0.9800
C32 H32A 0.9800
C32 H32B 0.9800
C32 H32C 0.9800
C33 H33A 0.9800
C33 H33B 0.9800
C33 H33C 0.9800
C29 H29A 0.9800
C29 H29B 0.9800
C29 H29C 0.9800
C30 H30A 0.9800
C30 H30B 0.9800
C30 H30C 0.9800
